data_2002930
loop_
_publ_author_name
'Kaduk, J.A.'
'Golab, J.T.'

_publ_section_title
;
 Structures of 2,6-disubstituted naphthalenes
;
_journal_issue 1
_journal_name_full 'Acta Crystallographica Section B'
_journal_page_first 85
_journal_page_last 94
_journal_paper_doi 10.1107/S0108768198008945
_journal_volume 55
_journal_year 1999
_chemical_formula_sum 'C14 H12 O4'
_chemical_formula_weight 244
_space_group_IT_number 14
_symmetry_cell_setting monoclinic
_symmetry_space_group_name_Hall '-P 2ybc'
_symmetry_space_group_name_H-M 'P 1 21/c 1'
_cell_angle_alpha 90.0
_cell_angle_beta 100.4000(10)
_cell_angle_gamma 90.0
_cell_formula_units_Z 2
_cell_length_a 13.41931(14)
_cell_length_b 6.14869(5)
_cell_length_c 7.15257(5)
_cell_volume 580.471(9)
_diffrn_radiation_type synchrotron
_diffrn_radiation_wavelength 1.15023
_cod_data_source_file bk0054.cif
_cod_data_source_block ndc
_cod_original_cell_volume 580.470(10)
_cod_database_code 2002930

loop_
_symmetry_equiv_pos_as_xyz
x,y,z
-x,-y,-z
x,1/2-y,1/2+z
-x,-1/2+y,-1/2-z

loop_
_atom_site_label
_atom_site_fract_x
_atom_site_fract_y
_atom_site_fract_z
_atom_site_U_iso_or_equiv
C1 -.1040(2) -.1874(4) -.1007(5) .0180(10)
C2 -.18940(10) -.0634(6) -.0889(5) .0180(10)
C3 -.1786(2) .1450(6) -.0118(5) .0180(10)
C4 -.0824(2) .2294(3) .0536(3) .0180(10)
C5 .0030(2) .1054(5) .0418(6) .0180(10)
C7 -.2961(4) -.1447(9) -.1564(9) .0650(10)
C8 -.3995(5) -.4521(8) -.2158(9) .0650(10)
O1 -.3679(4) -.0283(5) -.1824(6) .0650(10)
O2 -.2968(4) -.3610(6) -.1662(6) .0650(10)
H1 -.10988 -.32732 -.16292 .08
H3 -.23656 .22009 .00727 .08
H4 -.07469 .36332 .11918 .08
H8a -.39678 -.60428 -.22005 .08
H8b -.43334 -.40741 -.11185 .08
H8c -.43400 -.39121 -.33000 .08

loop_
_geom_angle_atom_site_label_1
_geom_angle_atom_site_label_2
_geom_angle_atom_site_label_3
_geom_angle_site_symmetry_1
_geom_angle_site_symmetry_3
_geom_angle
_geom_angle_publ_flag
C1 C2 C3 . . 120 yes
C3 C2 C7 . . 117.1(2) yes
C3 C4 C5 . . 120 yes
C4 C5 C1 . 2 122.3(3) yes
C2 C1 C5 . 2 122.3(2) yes
C2 C7 O2 . . 110.2(5) yes
C7 O2 C8 . . 113.0(5) yes
C1 C2 C7 . . 122.9(2) yes
C2 C3 C4 . . 120 yes
C4 C5 C5 . 2 122.60(10) yes
C1 C5 C5 2 2 114.9(3) yes
C2 C7 O1 . . 123.1(5) yes
O1 C7 O2 . . 126.5(5) yes

loop_
_geom_bond_atom_site_label_1
_geom_bond_atom_site_label_2
_geom_bond_site_symmetry_2
_geom_bond_distance
_geom_bond_publ_flag
C2 C1 . 1.392 yes
C2 C7 . 1.510(5) yes
C4 C5 . 1.392 yes
C5 C1 2 1.436(4) yes
C7 O2 . 1.332(5) yes
C2 C3 . 1.392 yes
C3 C4 . 1.392 yes
C5 C5 2 1.423(5) yes
C7 O1 . 1.188(5) yes
O2 C8 . 1.470(5) yes
